data_2020695
loop_
_publ_author_name
'Mateus-Ru\'iz, Jeferson B.'
'Acosta Quintero, Lina M.'
'Palma, Alirio'
'Mac\'ias, Mario A.'
'Cobo, Justo'
'Glidewell, Christopher'

_publ_section_title
;
 Three tetracyclic dibenzoazepine derivatives exhibiting different
 molecular conformations, different patterns of intermolecular hydrogen
 bonding and different modes of supramolecular aggregation
;
_journal_coeditor_code SK3643
_journal_issue 1
_journal_name_full 'Acta Crystallographica Section C'
_journal_page_first 28
_journal_page_last 35
_journal_paper_doi 10.1107/S2053229616018143
_journal_volume 73
_journal_year 2017
_chemical_formula_iupac 'C19 H19 N O S'
_chemical_formula_moiety 'C19 H19 N O S'
_chemical_formula_sum 'C19 H19 N O S'
_chemical_formula_weight 309.41
_chemical_name_systematic
(9<i>RS</i>,15<i>RS</i>)-9-Ethyl-11-methyl-9,13b-dihydrodibenzo[<i>c</i>,<i>f</i>]thiazolo[3,2-<i>a</i>]azepin-3(2<i>H</i>)-one
_space_group_crystal_system monoclinic
_space_group_IT_number 4
_space_group_name_Hall 'P 2yb'
_space_group_name_H-M_alt 'P 1 21 1'
_symmetry_space_group_name_Hall 'P 2yb'
_symmetry_space_group_name_H-M 'P 1 21 1'
_atom_sites_solution_hydrogens geom
_audit_creation_method SHELXL-2014
_cell_angle_alpha 90
_cell_angle_beta 93.067(2)
_cell_angle_gamma 90
_cell_formula_units_Z 4
_cell_length_a 11.4261(5)
_cell_length_b 8.1847(3)
_cell_length_c 16.8243(6)
_cell_measurement_reflns_used 11002
_cell_measurement_temperature 100(2)
_cell_measurement_theta_max 32.541
_cell_measurement_theta_min 1.785
_cell_volume 1571.14(11)
_computing_cell_refinement
;
SAINT (Bruker, 2006)
;
_computing_data_collection
;
APEX2 (Bruker, 2006)
;
_computing_data_reduction
;
SAINT (Bruker, 2006)
;
_computing_molecular_graphics
;
PLATON (Spek, 2009)
;
_computing_publication_material
;
SHELXL2014 (Sheldrick, 2015) and PLATON (Spek, 2009)
;
_computing_structure_refinement
;
SHELXL2014 (Sheldrick, 2015)
;
_computing_structure_solution
;
SIR92 (Altomare <i>et al.</i>,  1994)
;
_diffrn_ambient_temperature 100(2)
_diffrn_measured_fraction_theta_full 0.997
_diffrn_measured_fraction_theta_max 0.986
_diffrn_measurement_device_type 'Bruker Kappa APEXII'
_diffrn_measurement_method '\f and \w scans'
_diffrn_radiation_type MoK\a
_diffrn_radiation_wavelength 0.71073
_diffrn_reflns_av_R_equivalents 0.0249
_diffrn_reflns_limit_h_max 16
_diffrn_reflns_limit_h_min -17
_diffrn_reflns_limit_k_max 12
_diffrn_reflns_limit_k_min -12
_diffrn_reflns_limit_l_max 25
_diffrn_reflns_limit_l_min -25
_diffrn_reflns_number 61785
_diffrn_reflns_theta_full 29.840
_diffrn_reflns_theta_max 32.541
_diffrn_reflns_theta_min 1.785
_diffrn_standards_decay_% 0
_diffrn_standards_interval_count 0
_diffrn_standards_interval_time 0
_diffrn_standards_number 0
_exptl_absorpt_coefficient_mu 0.207
_exptl_absorpt_correction_T_max 0.955
_exptl_absorpt_correction_T_min 0.823
_exptl_absorpt_correction_type multi-scan
_exptl_absorpt_process_details
;
(SADABS; Bruker, 2006)
;
_exptl_crystal_colour colourless
_exptl_crystal_density_diffrn 1.308
_exptl_crystal_description block
_exptl_crystal_F_000 656
_exptl_crystal_size_max 0.400
_exptl_crystal_size_mid 0.350
_exptl_crystal_size_min 0.220
_refine_diff_density_max 0.371
_refine_diff_density_min -0.210
_refine_ls_abs_structure_details
;
Flack <i>x</i> determined using 4787 quotients [(I+)-(I-)]/[(I+)+(I-)]
(Parsons <i>et al.</i>,  2013)
;
_refine_ls_abs_structure_Flack 0.007(6)
_refine_ls_extinction_method none
_refine_ls_goodness_of_fit_ref 1.046
_refine_ls_hydrogen_treatment constr
_refine_ls_matrix_type full
_refine_ls_number_parameters 401
_refine_ls_number_reflns 11002
_refine_ls_number_restraints 1
_refine_ls_restrained_S_all 1.046
_refine_ls_R_factor_all 0.0299
_refine_ls_R_factor_gt 0.0289
_refine_ls_shift/su_max 0.001
_refine_ls_shift/su_mean 0.000
_refine_ls_structure_factor_coef Fsqd
_refine_ls_weighting_details 'w=1/[\s^2^(Fo^2^)+(0.0527P)^2^+0.1585P] where P=(Fo^2^+2Fc^2^)/3'
_refine_ls_weighting_scheme calc
_refine_ls_wR_factor_gt 0.0781
_refine_ls_wR_factor_ref 0.0788
_reflns_number_gt 10697
_reflns_number_total 11002
_reflns_threshold_expression 'I > 2\s(I)'
_cod_data_source_file sk3643sup1.cif
_cod_data_source_block I
_cod_depositor_comments 'Adding full bibliography for 2020695--2020697.cif.'
_cod_database_code 2020695
_cod_database_fobs_code 2020695
_shelx_space_group_comment
;
The symmetry employed for this shelxl refinement is uniquely defined
by the following loop, which should always be used as a source of
symmetry information in preference to the above space-group names.
They are only intended as comments.
;
_shelx_estimated_absorpt_t_min 0.922
_shelx_estimated_absorpt_t_max 0.956
_shelxl_version_number 2.014

loop_
_space_group_symop_operation_xyz
'x, y, z'
'-x, y+1/2, -z'

loop_
_atom_site_type_symbol
_atom_site_label
_atom_site_fract_x
_atom_site_fract_y
_atom_site_fract_z
_atom_site_U_iso_or_equiv
_atom_site_adp_type
_atom_site_calc_flag
_atom_site_occupancy
S S11 0.04257(3) 0.64856(4) 0.31677(2) 0.02072(7) Uani d 1
C C12 -0.06240(11) 0.6542(2) 0.39359(8) 0.0221(2) Uani d 1
H H12A -0.0975 0.7643 0.3973 0.026 Uiso calc 1
H H12B -0.1258 0.5737 0.3825 0.026 Uiso calc 1
C C13 0.00808(11) 0.61139(17) 0.46981(8) 0.0198(2) Uani d 1
O O13 -0.03273(10) 0.55030(17) 0.52867(7) 0.0298(2) Uani d 1
N N14 0.12297(9) 0.65093(16) 0.46388(6) 0.01701(19) Uani d 1
C C14A 0.20563(11) 0.63483(17) 0.52973(7) 0.0170(2) Uani d 1
C C15 0.19005(13) 0.72209(19) 0.59932(8) 0.0221(2) Uani d 1
H H15 0.1246 0.7927 0.6032 0.027 Uiso calc 1
C C16 0.27158(15) 0.7045(2) 0.66311(8) 0.0256(3) Uani d 1
H H16 0.2618 0.7623 0.7113 0.031 Uiso calc 1
C C17 0.36731(14) 0.6021(2) 0.65618(8) 0.0243(3) Uani d 1
H H17 0.4241 0.5927 0.6993 0.029 Uiso calc 1
C C18 0.38124(11) 0.51298(19) 0.58668(7) 0.0195(2) Uani d 1
H H18 0.4466 0.4422 0.5832 0.023 Uiso calc 1
C C18A 0.29966(11) 0.52719(16) 0.52223(7) 0.0158(2) Uani d 1
C C19 0.30872(10) 0.43915(16) 0.44299(7) 0.0151(2) Uani d 1
H H19 0.2274 0.4054 0.4252 0.018 Uiso calc 1
C C19A 0.34743(11) 0.56585(16) 0.38285(7) 0.0148(2) Uani d 1
C C110 0.45748(11) 0.55481(17) 0.35032(7) 0.0164(2) Uani d 1
H H110 0.5071 0.4655 0.3650 0.020 Uiso calc 1
C C111 0.49666(11) 0.67094(17) 0.29695(7) 0.0173(2) Uani d 1
C C112 0.42386(11) 0.80170(18) 0.27585(7) 0.0185(2) Uani d 1
H H112 0.4482 0.8808 0.2388 0.022 Uiso calc 1
C C113 0.31535(11) 0.81690(17) 0.30887(7) 0.0177(2) Uani d 1
H H113 0.2672 0.9083 0.2951 0.021 Uiso calc 1
C C114 0.27587(10) 0.70040(16) 0.36181(7) 0.0155(2) Uani d 1
C C115 0.15382(11) 0.72903(16) 0.38914(7) 0.0160(2) Uani d 1
H H115 0.1415 0.8495 0.3942 0.019 Uiso calc 1
C C116 0.61535(12) 0.6532(2) 0.26305(8) 0.0246(3) Uani d 1
H H16A 0.6057 0.6325 0.2057 0.037 Uiso calc 1
H H16B 0.6572 0.5615 0.2890 0.037 Uiso calc 1
H H16C 0.6603 0.7539 0.2724 0.037 Uiso calc 1
C C191 0.38285(11) 0.28333(17) 0.44701(7) 0.0178(2) Uani d 1
H H19A 0.3929 0.2431 0.3923 0.021 Uiso calc 1
H H19B 0.4615 0.3093 0.4713 0.021 Uiso calc 1
C C192 0.32763(11) 0.14856(19) 0.49539(8) 0.0211(2) Uani d 1
H H19C 0.3245 0.1837 0.5509 0.032 Uiso calc 1
H H19D 0.3749 0.0490 0.4929 0.032 Uiso calc 1
H H19E 0.2480 0.1265 0.4734 0.032 Uiso calc 1
S S21 0.22593(3) 0.00063(5) -0.08726(2) 0.02161(7) Uani d 1
C C22 0.06874(13) 0.02911(19) -0.08922(8) 0.0224(3) Uani d 1
H H22A 0.0435 0.1113 -0.1298 0.027 Uiso calc 1
H H22B 0.0276 -0.0750 -0.1016 0.027 Uiso calc 1
C C23 0.04285(12) 0.08804(18) -0.00633(8) 0.0205(2) Uani d 1
O O23 -0.04535(10) 0.16254(18) 0.00951(7) 0.0317(3) Uani d 1
N N24 0.13069(9) 0.04697(14) 0.04793(6) 0.01589(19) Uani d 1
C C24A 0.12426(10) 0.08689(16) 0.13011(7) 0.0151(2) Uani d 1
C C25 0.03501(11) 0.02280(18) 0.17405(8) 0.0196(2) Uani d 1
H H25 -0.0202 -0.0517 0.1503 0.024 Uiso calc 1
C C26 0.02786(12) 0.06939(18) 0.25329(9) 0.0219(2) Uani d 1
H H26 -0.0332 0.0281 0.2838 0.026 Uiso calc 1
C C27 0.11024(12) 0.17634(18) 0.28750(8) 0.0207(2) Uani d 1
H H27 0.1057 0.2075 0.3416 0.025 Uiso calc 1
C C28 0.19976(11) 0.23845(17) 0.24303(7) 0.0175(2) Uani d 1
H H28 0.2562 0.3104 0.2674 0.021 Uiso calc 1
C C28A 0.20726(10) 0.19610(15) 0.16314(7) 0.0141(2) Uani d 1
C C29 0.30020(10) 0.26061(15) 0.10960(7) 0.0140(2) Uani d 1
H H29 0.2589 0.2824 0.0567 0.017 Uiso calc 1
C C29A 0.38728(10) 0.12397(15) 0.09590(7) 0.0140(2) Uani d 1
C C210 0.50569(10) 0.13608(17) 0.12168(7) 0.0157(2) Uani d 1
H H210 0.5318 0.2316 0.1494 0.019 Uiso calc 1
C C211 0.58688(10) 0.01222(18) 0.10797(7) 0.0170(2) Uani d 1
C C212 0.54650(11) -0.12996(18) 0.06995(7) 0.0183(2) Uani d 1
H H212 0.5995 -0.2166 0.0609 0.022 Uiso calc 1
C C213 0.42911(11) -0.14551(17) 0.04519(7) 0.0167(2) Uani d 1
H H213 0.4027 -0.2437 0.0201 0.020 Uiso calc 1
C C214 0.34913(10) -0.01951(16) 0.05650(7) 0.01384(19) Uani d 1
C C215 0.22787(10) -0.04930(15) 0.01916(7) 0.0144(2) Uani d 1
H H215 0.2088 -0.1678 0.0248 0.017 Uiso calc 1
C C216 0.71526(11) 0.0308(2) 0.13229(8) 0.0233(3) Uani d 1
H H26A 0.7347 0.1472 0.1370 0.035 Uiso calc 1
H H26B 0.7625 -0.0195 0.0920 0.035 Uiso calc 1
H H26C 0.7319 -0.0230 0.1837 0.035 Uiso calc 1
C C291 0.35367(11) 0.42370(16) 0.13740(8) 0.0172(2) Uani d 1
H H29A 0.3887 0.4117 0.1922 0.021 Uiso calc 1
H H29B 0.4168 0.4547 0.1023 0.021 Uiso calc 1
C C292 0.26090(13) 0.55806(18) 0.13589(8) 0.0222(2) Uani d 1
H H29C 0.2227 0.5652 0.0824 0.033 Uiso calc 1
H H29D 0.2982 0.6628 0.1498 0.033 Uiso calc 1
H H29E 0.2023 0.5324 0.1745 0.033 Uiso calc 1

loop_
_atom_site_aniso_label
_atom_site_aniso_U_11
_atom_site_aniso_U_22
_atom_site_aniso_U_33
_atom_site_aniso_U_12
_atom_site_aniso_U_13
_atom_site_aniso_U_23
S11 0.01711(13) 0.02520(16) 0.01967(13) 0.00113(12) -0.00079(10) -0.00009(12)
C12 0.0153(5) 0.0253(7) 0.0256(6) 0.0012(5) 0.0011(4) 0.0039(5)
C13 0.0151(5) 0.0196(6) 0.0251(6) 0.0016(4) 0.0046(4) 0.0031(4)
O13 0.0208(5) 0.0394(7) 0.0298(5) -0.0007(5) 0.0080(4) 0.0110(5)
N14 0.0143(4) 0.0211(5) 0.0160(4) 0.0011(4) 0.0037(3) 0.0025(4)
C14A 0.0177(5) 0.0183(6) 0.0153(4) -0.0010(4) 0.0030(4) 0.0013(4)
C15 0.0276(6) 0.0210(6) 0.0183(5) 0.0014(5) 0.0063(5) -0.0008(5)
C16 0.0371(8) 0.0240(7) 0.0159(5) -0.0034(6) 0.0032(5) -0.0014(5)
C17 0.0291(7) 0.0283(7) 0.0151(5) -0.0049(5) -0.0018(5) 0.0008(5)
C18 0.0183(5) 0.0243(6) 0.0159(5) -0.0018(5) 0.0004(4) 0.0033(4)
C18A 0.0158(5) 0.0179(6) 0.0139(4) -0.0018(4) 0.0026(4) 0.0019(4)
C19 0.0138(5) 0.0174(5) 0.0142(4) 0.0006(4) 0.0015(4) 0.0014(4)
C19A 0.0147(5) 0.0173(5) 0.0126(4) -0.0003(4) 0.0019(4) 0.0004(4)
C110 0.0152(5) 0.0205(6) 0.0137(4) 0.0000(4) 0.0020(4) 0.0001(4)
C111 0.0160(5) 0.0225(6) 0.0136(4) -0.0019(4) 0.0028(4) 0.0001(4)
C112 0.0192(5) 0.0220(6) 0.0145(5) -0.0024(5) 0.0020(4) 0.0028(4)
C113 0.0182(5) 0.0186(6) 0.0162(5) -0.0007(4) 0.0013(4) 0.0028(4)
C114 0.0143(5) 0.0180(5) 0.0143(4) -0.0004(4) 0.0021(4) 0.0003(4)
C115 0.0153(5) 0.0169(5) 0.0159(5) 0.0003(4) 0.0026(4) 0.0014(4)
C116 0.0188(5) 0.0323(7) 0.0234(6) 0.0010(6) 0.0087(4) 0.0042(5)
C191 0.0158(5) 0.0195(6) 0.0181(5) 0.0020(4) 0.0025(4) 0.0030(4)
C192 0.0181(5) 0.0204(6) 0.0250(5) 0.0006(5) 0.0023(4) 0.0051(5)
S21 0.02265(14) 0.02804(18) 0.01408(12) -0.00534(12) 0.00057(10) -0.00045(11)
C22 0.0241(6) 0.0233(7) 0.0189(5) 0.0003(5) -0.0065(4) -0.0005(5)
C23 0.0192(5) 0.0192(6) 0.0223(5) 0.0020(5) -0.0061(4) -0.0026(5)
O23 0.0241(5) 0.0360(6) 0.0339(5) 0.0138(5) -0.0088(4) -0.0078(5)
N24 0.0131(4) 0.0182(5) 0.0162(4) 0.0020(4) -0.0013(3) -0.0022(4)
C24A 0.0133(5) 0.0158(5) 0.0164(5) 0.0011(4) 0.0010(4) -0.0006(4)
C25 0.0141(5) 0.0205(6) 0.0245(5) -0.0009(4) 0.0041(4) -0.0009(5)
C26 0.0197(6) 0.0215(6) 0.0253(6) 0.0009(5) 0.0093(5) 0.0024(5)
C27 0.0238(6) 0.0210(6) 0.0180(5) 0.0034(5) 0.0062(4) 0.0004(4)
C28 0.0199(5) 0.0174(6) 0.0155(5) 0.0009(4) 0.0016(4) -0.0006(4)
C28A 0.0133(4) 0.0142(5) 0.0150(4) 0.0012(4) 0.0014(4) -0.0002(4)
C29 0.0149(5) 0.0132(5) 0.0140(4) -0.0013(4) 0.0012(4) -0.0002(4)
C29A 0.0132(4) 0.0152(5) 0.0138(4) -0.0006(4) 0.0021(3) 0.0012(4)
C210 0.0149(4) 0.0183(5) 0.0140(4) -0.0023(4) 0.0016(3) 0.0014(4)
C211 0.0134(4) 0.0232(6) 0.0145(4) 0.0002(4) 0.0023(4) 0.0034(4)
C212 0.0159(5) 0.0226(6) 0.0167(5) 0.0034(4) 0.0037(4) 0.0007(4)
C213 0.0171(5) 0.0175(6) 0.0159(5) 0.0013(4) 0.0032(4) -0.0010(4)
C214 0.0133(4) 0.0148(5) 0.0136(4) -0.0005(4) 0.0019(3) 0.0000(4)
C215 0.0139(5) 0.0149(5) 0.0144(4) 0.0001(4) 0.0008(4) -0.0009(4)
C216 0.0131(5) 0.0336(8) 0.0231(6) 0.0003(5) 0.0002(4) 0.0015(5)
C291 0.0190(5) 0.0149(5) 0.0178(5) -0.0027(4) -0.0001(4) -0.0013(4)
C292 0.0274(6) 0.0155(6) 0.0235(6) 0.0006(5) 0.0005(5) -0.0005(4)

loop_
_atom_type_symbol
_atom_type_description
_atom_type_scat_dispersion_real
_atom_type_scat_dispersion_imag
_atom_type_scat_source
C C 0.0033 0.0016 'International Tables Vol C Tables 4.2.6.8 and 6.1.1.4'
H H 0.0000 0.0000 'International Tables Vol C Tables 4.2.6.8 and 6.1.1.4'
N N 0.0061 0.0033 'International Tables Vol C Tables 4.2.6.8 and 6.1.1.4'
O O 0.0106 0.0060 'International Tables Vol C Tables 4.2.6.8 and 6.1.1.4'
S S 0.1246 0.1234 'International Tables Vol C Tables 4.2.6.8 and 6.1.1.4'

loop_
_geom_angle_atom_site_label_1
_geom_angle_atom_site_label_2
_geom_angle_atom_site_label_3
_geom_angle
C12 S11 C115 88.80(6)
C13 C12 S11 104.79(9)
C13 C12 H12A 110.8
S11 C12 H12A 110.8
C13 C12 H12B 110.8
S11 C12 H12B 110.8
H12A C12 H12B 108.9
O13 C13 N14 124.56(13)
O13 C13 C12 124.74(12)
N14 C13 C12 110.69(11)
C13 N14 C14A 121.57(11)
C13 N14 C115 116.26(10)
C14A N14 C115 121.78(10)
C15 C14A C18A 122.15(12)
C15 C14A N14 119.88(12)
C18A C14A N14 117.95(11)
C16 C15 C14A 119.06(14)
C16 C15 H15 120.5
C14A C15 H15 120.5
C17 C16 C15 119.77(13)
C17 C16 H16 120.1
C15 C16 H16 120.1
C16 C17 C18 120.80(13)
C16 C17 H17 119.6
C18 C17 H17 119.6
C17 C18 C18A 120.40(13)
C17 C18 H18 119.8
C18A C18 H18 119.8
C18 C18A C14A 117.78(12)
C18 C18A C19 124.48(12)
C14A C18A C19 117.69(11)
C18A C19 C191 114.75(10)
C18A C19 C19A 107.07(10)
C191 C19 C19A 114.52(10)
C18A C19 H19 106.6
C191 C19 H19 106.6
C19A C19 H19 106.6
C110 C19A C114 118.32(11)
C110 C19A C19 120.78(11)
C114 C19A C19 120.83(10)
C111 C110 C19A 122.16(12)
C111 C110 H110 118.9
C19A C110 H110 118.9
C112 C111 C110 118.68(11)
C112 C111 C116 121.09(12)
C110 C111 C116 120.23(12)
C111 C112 C113 120.06(12)
C111 C112 H112 120.0
C113 C112 H112 120.0
C112 C113 C114 121.27(12)
C112 C113 H113 119.4
C114 C113 H113 119.4
C113 C114 C19A 119.49(11)
C113 C114 C115 115.06(11)
C19A C114 C115 125.39(11)
N14 C115 C114 117.43(10)
N14 C115 S11 102.84(8)
C114 C115 S11 111.14(8)
N14 C115 H115 108.4
C114 C115 H115 108.4
S11 C115 H115 108.4
C111 C116 H16A 109.5
C111 C116 H16B 109.5
H16A C116 H16B 109.5
C111 C116 H16C 109.5
H16A C116 H16C 109.5
H16B C116 H16C 109.5
C192 C191 C19 112.46(10)
C192 C191 H19A 109.1
C19 C191 H19A 109.1
C192 C191 H19B 109.1
C19 C191 H19B 109.1
H19A C191 H19B 107.8
C191 C192 H19C 109.5
C191 C192 H19D 109.5
H19C C192 H19D 109.5
C191 C192 H19E 109.5
H19C C192 H19E 109.5
H19D C192 H19E 109.5
C22 S21 C215 90.38(6)
C23 C22 S21 105.42(9)
C23 C22 H22A 110.7
S21 C22 H22A 110.7
C23 C22 H22B 110.7
S21 C22 H22B 110.7
H22A C22 H22B 108.8
O23 C23 N24 124.38(13)
O23 C23 C22 124.26(12)
N24 C23 C22 111.36(12)
C23 N24 C24A 121.25(11)
C23 N24 C215 117.10(10)
C24A N24 C215 121.52(10)
C25 C24A C28A 122.04(11)
C25 C24A N24 120.33(11)
C28A C24A N24 117.59(11)
C26 C25 C24A 119.11(12)
C26 C25 H25 120.4
C24A C25 H25 120.4
C27 C26 C25 119.76(12)
C27 C26 H26 120.1
C25 C26 H26 120.1
C26 C27 C28 120.53(12)
C26 C27 H27 119.7
C28 C27 H27 119.7
C27 C28 C28A 120.72(12)
C27 C28 H28 119.6
C28A C28 H28 119.6
C28 C28A C24A 117.83(11)
C28 C28A C29 124.36(11)
C24A C28A C29 117.81(10)
C29A C29 C28A 108.47(10)
C29A C29 C291 115.68(10)
C28A C29 C291 113.64(10)
C29A C29 H29 106.1
C28A C29 H29 106.1
C291 C29 H29 106.1
C210 C29A C214 118.33(11)
C210 C29A C29 121.93(11)
C214 C29A C29 119.74(10)
C211 C210 C29A 122.29(12)
C211 C210 H210 118.9
C29A C210 H210 118.9
C212 C211 C210 118.26(11)
C212 C211 C216 120.09(12)
C210 C211 C216 121.64(12)
C213 C212 C211 120.30(12)
C213 C212 H212 119.9
C211 C212 H212 119.9
C212 C213 C214 121.30(12)
C212 C213 H213 119.3
C214 C213 H213 119.3
C213 C214 C29A 119.47(11)
C213 C214 C215 114.60(11)
C29A C214 C215 125.82(11)
N24 C215 C214 118.07(10)
N24 C215 S21 103.46(8)
C214 C215 S21 109.44(8)
N24 C215 H215 108.5
C214 C215 H215 108.5
S21 C215 H215 108.5
C211 C216 H26A 109.5
C211 C216 H26B 109.5
H26A C216 H26B 109.5
C211 C216 H26C 109.5
H26A C216 H26C 109.5
H26B C216 H26C 109.5
C292 C291 C29 110.95(10)
C292 C291 H29A 109.4
C29 C291 H29A 109.4
C292 C291 H29B 109.4
C29 C291 H29B 109.4
H29A C291 H29B 108.0
C291 C292 H29C 109.5
C291 C292 H29D 109.5
H29C C292 H29D 109.5
C291 C292 H29E 109.5
H29C C292 H29E 109.5
H29D C292 H29E 109.5

loop_
_geom_bond_atom_site_label_1
_geom_bond_atom_site_label_2
_geom_bond_distance
S11 C12 1.8102(14)
S11 C115 1.8348(13)
C12 C13 1.5184(19)
C12 H12A 0.9900
C12 H12B 0.9900
C13 O13 1.2238(16)
C13 N14 1.3609(16)
N14 C14A 1.4229(15)
N14 C115 1.4702(16)
C14A C15 1.3911(18)
C14A C18A 1.4003(18)
C15 C16 1.390(2)
C15 H15 0.9500
C16 C17 1.387(2)
C16 H16 0.9500
C17 C18 1.3947(19)
C17 H17 0.9500
C18 C18A 1.3964(17)
C18 H18 0.9500
C18A C19 1.5238(17)
C19 C191 1.5305(18)
C19 C19A 1.5306(17)
C19 H19 1.0000
C19A C110 1.4009(16)
C19A C114 1.4056(18)
C110 C111 1.3975(17)
C110 H110 0.9500
C111 C112 1.3899(19)
C111 C116 1.5061(18)
C112 C113 1.3911(17)
C112 H112 0.9500
C113 C114 1.3960(17)
C113 H113 0.9500
C114 C115 1.5098(17)
C115 H115 1.0000
C116 H16A 0.9800
C116 H16B 0.9800
C116 H16C 0.9800
C191 C192 1.5271(19)
C191 H19A 0.9900
C191 H19B 0.9900
C192 H19C 0.9800
C192 H19D 0.9800
C192 H19E 0.9800
S21 C22 1.8096(15)
S21 C215 1.8354(12)
C22 C23 1.520(2)
C22 H22A 0.9900
C22 H22B 0.9900
C23 O23 1.2196(17)
C23 N24 1.3623(16)
N24 C24A 1.4264(16)
N24 C215 1.4648(16)
C24A C25 1.3937(17)
C24A C28A 1.3968(17)
C25 C26 1.3933(19)
C25 H25 0.9500
C26 C27 1.388(2)
C26 H26 0.9500
C27 C28 1.3951(18)
C27 H27 0.9500
C28 C28A 1.3951(16)
C28 H28 0.9500
C28A C29 1.5232(17)
C29 C29A 1.5226(17)
C29 C291 1.5308(17)
C29 H29 1.0000
C29A C210 1.4020(16)
C29A C214 1.4063(17)
C210 C211 1.4015(18)
C210 H210 0.9500
C211 C212 1.3946(19)
C211 C216 1.5094(17)
C212 C213 1.3890(18)
C212 H212 0.9500
C213 C214 1.3976(17)
C213 H213 0.9500
C214 C215 1.5102(16)
C215 H215 1.0000
C216 H26A 0.9800
C216 H26B 0.9800
C216 H26C 0.9800
C291 C292 1.527(2)
C291 H29A 0.9900
C291 H29B 0.9900
C292 H29C 0.9800
C292 H29D 0.9800
C292 H29E 0.9800

loop_
_geom_hbond_atom_site_label_D
_geom_hbond_atom_site_label_H
_geom_hbond_atom_site_label_A
_geom_hbond_site_symmetry_A
_geom_hbond_distance_DH
_geom_hbond_distance_HA
_geom_hbond_distance_DA
_geom_hbond_angle_DHA
_geom_hbond_publ_flag
C115 H115 O13 2_556 1.00 2.47 3.3084(18) 141 no
C215 H215 O23 2_545 1.00 2.37 3.1681(18) 136 no
C112 H112 <i>Cg</i>1 1_565 0.95 2.81 3.6738(13) 152 no
C113 H113 <i>Cg</i>2 1_565 0.95 2.85 3.7676(14) 163 no

loop_
_geom_torsion_atom_site_label_1
_geom_torsion_atom_site_label_2
_geom_torsion_atom_site_label_3
_geom_torsion_atom_site_label_4
_geom_torsion
C115 S11 C12 C13 -35.23(10)
S11 C12 C13 O13 -154.57(14)
S11 C12 C13 N14 25.70(15)
O13 C13 N14 C14A -4.8(2)
C12 C13 N14 C14A 174.94(13)
O13 C13 N14 C115 -177.78(14)
C12 C13 N14 C115 1.96(18)
C13 N14 C14A C15 -60.13(19)
C115 N14 C14A C15 112.47(15)
C13 N14 C14A C18A 118.52(14)
C115 N14 C14A C18A -68.89(17)
C18A C14A C15 C16 1.2(2)
N14 C14A C15 C16 179.83(13)
C14A C15 C16 C17 0.7(2)
C15 C16 C17 C18 -1.8(2)
C16 C17 C18 C18A 1.0(2)
C17 C18 C18A C14A 0.90(19)
C17 C18 C18A C19 178.15(13)
C15 C14A C18A C18 -2.03(19)
N14 C14A C18A C18 179.36(12)
C15 C14A C18A C19 -179.46(12)
N14 C14A C18A C19 1.92(17)
C18 C18A C19 C191 23.65(17)
C14A C18A C19 C191 -159.10(11)
C18 C18A C19 C19A -104.63(14)
C14A C18A C19 C19A 72.62(13)
C18A C19 C19A C110 113.42(12)
C191 C19 C19A C110 -15.00(16)
C18A C19 C19A C114 -63.48(14)
C191 C19 C19A C114 168.09(11)
C114 C19A C110 C111 -1.25(18)
C19 C19A C110 C111 -178.23(11)
C19A C110 C111 C112 0.21(19)
C19A C110 C111 C116 -179.52(12)
C110 C111 C112 C113 1.25(19)
C116 C111 C112 C113 -179.02(13)
C111 C112 C113 C114 -1.7(2)
C112 C113 C114 C19A 0.62(19)
C112 C113 C114 C115 -176.88(12)
C110 C19A C114 C113 0.82(18)
C19 C19A C114 C113 177.80(11)
C110 C19A C114 C115 178.04(11)
C19 C19A C114 C115 -4.98(19)
C13 N14 C115 C114 -150.37(12)
C14A N14 C115 C114 36.66(18)
C13 N14 C115 S11 -28.03(14)
C14A N14 C115 S11 159.00(11)
C113 C114 C115 N14 -158.47(12)
C19A C114 C115 N14 24.20(18)
C113 C114 C115 S11 83.55(12)
C19A C114 C115 S11 -93.77(13)
C12 S11 C115 N14 35.54(9)
C12 S11 C115 C114 162.03(10)
C18A C19 C191 C192 66.55(14)
C19A C19 C191 C192 -169.01(11)
C215 S21 C22 C23 30.15(10)
S21 C22 C23 O23 158.58(14)
S21 C22 C23 N24 -21.43(15)
O23 C23 N24 C24A 1.3(2)
C22 C23 N24 C24A -178.71(12)
O23 C23 N24 C215 177.26(14)
C22 C23 N24 C215 -2.73(17)
C23 N24 C24A C25 61.92(18)
C215 N24 C24A C25 -113.89(13)
C23 N24 C24A C28A -115.71(14)
C215 N24 C24A C28A 68.49(16)
C28A C24A C25 C26 0.3(2)
N24 C24A C25 C26 -177.25(12)
C24A C25 C26 C27 -1.0(2)
C25 C26 C27 C28 0.4(2)
C26 C27 C28 C28A 0.9(2)
C27 C28 C28A C24A -1.56(19)
C27 C28 C28A C29 178.65(12)
C25 C24A C28A C28 1.00(19)
N24 C24A C28A C28 178.58(11)
C25 C24A C28A C29 -179.20(12)
N24 C24A C28A C29 -1.62(17)
C28 C28A C29 C29A 106.61(13)
C24A C28A C29 C29A -73.18(13)
C28 C28A C29 C291 -23.55(17)
C24A C28A C29 C291 156.66(11)
C28A C29 C29A C210 -117.02(12)
C291 C29 C29A C210 12.01(16)
C28A C29 C29A C214 62.82(13)
C291 C29 C29A C214 -168.16(10)
C214 C29A C210 C211 1.41(17)
C29 C29A C210 C211 -178.75(11)
C29A C210 C211 C212 -2.46(18)
C29A C210 C211 C216 176.74(11)
C210 C211 C212 C213 1.27(18)
C216 C211 C212 C213 -177.94(12)
C211 C212 C213 C214 0.92(18)
C212 C213 C214 C29A -1.98(18)
C212 C213 C214 C215 174.33(11)
C210 C29A C214 C213 0.81(16)
C29 C29A C214 C213 -179.03(11)
C210 C29A C214 C215 -175.05(11)
C29 C29A C214 C215 5.11(17)
C23 N24 C215 C214 146.00(12)
C24A N24 C215 C214 -38.03(17)
C23 N24 C215 S21 24.98(13)
C24A N24 C215 S21 -159.05(10)
C213 C214 C215 N24 161.04(10)
C29A C214 C215 N24 -22.92(17)
C213 C214 C215 S21 -81.06(12)
C29A C214 C215 S21 94.98(12)
C22 S21 C215 N24 -30.96(9)
C22 S21 C215 C214 -157.65(10)
C29A C29 C291 C292 170.60(10)
C28A C29 C291 C292 -62.94(13)
